data_4346343
loop_
_publ_author_name
'Myers, Thomas W.'
'Chavez, David E.'
'Hanson, Susan K.'
'Scharff, R. Jason'
'Scott, Brian L.'
'Veauthier, Jacqueline M.'
'Wu, Ruilian'

_publ_section_title
;
 Independent Control of Optical and Explosive Properties:
 Pyrazole-Tetrazine Complexes of First Row Transition Metals.
;
_journal_issue 16
_journal_name_full 'Inorganic chemistry'
_journal_page_first 8077
_journal_page_last 8086
_journal_paper_doi 10.1021/acs.inorgchem.5b01313
_journal_volume 54
_journal_year 2015
_chemical_formula_sum 'C28 H27 N26.5 Ni O6'
_chemical_formula_weight 889.47
_space_group_crystal_system monoclinic
_space_group_IT_number 15
_space_group_name_Hall '-C 2yc'
_space_group_name_H-M_alt 'C 1 2/c 1'
_atom_sites_solution_hydrogens geom
_audit_creation_method SHELXL-2014/7
_cell_angle_alpha 90
_cell_angle_beta 101.593(3)
_cell_angle_gamma 90
_cell_formula_units_Z 8
_cell_length_a 22.004(5)
_cell_length_b 12.044(3)
_cell_length_c 32.076(8)
_cell_measurement_reflns_used 100
_cell_measurement_temperature 100(2)
_cell_measurement_theta_max 28.84
_cell_measurement_theta_min 2.48
_cell_volume 8327(3)
_computing_cell_refinement cell_now
_computing_data_collection 'bruker apex'
_computing_data_reduction 'bruker saint'
_computing_molecular_graphics 'SHELXL-2014/7 (Sheldrick, 2014)'
_computing_publication_material 'SHELXL-2014/7 (Sheldrick, 2014)'
_computing_structure_refinement 'SHELXL-2014/7 (Sheldrick, 2014)'
_computing_structure_solution 'SHELXL-2014/7 (Sheldrick, 2014)'
_diffrn_ambient_temperature 100(2)
_diffrn_measured_fraction_theta_full 0.997
_diffrn_measured_fraction_theta_max 0.996
_diffrn_measurement_device_type 'ccd area detector'
_diffrn_measurement_method 'phi and omega scans'
_diffrn_radiation_type MoK\a
_diffrn_radiation_wavelength 0.71073
_diffrn_reflns_av_R_equivalents 0.0462
_diffrn_reflns_av_unetI/netI 0.0352
_diffrn_reflns_Laue_measured_fraction_full 0.997
_diffrn_reflns_Laue_measured_fraction_max 0.996
_diffrn_reflns_limit_h_max 27
_diffrn_reflns_limit_h_min -27
_diffrn_reflns_limit_k_max 14
_diffrn_reflns_limit_k_min -14
_diffrn_reflns_limit_l_max 39
_diffrn_reflns_limit_l_min -39
_diffrn_reflns_number 42595
_diffrn_reflns_point_group_measured_fraction_full 0.997
_diffrn_reflns_point_group_measured_fraction_max 0.996
_diffrn_reflns_theta_full 25.242
_diffrn_reflns_theta_max 26.136
_diffrn_reflns_theta_min 1.890
_diffrn_source 'sealed tube'
_exptl_absorpt_coefficient_mu 0.540
_exptl_absorpt_correction_T_max 0.909
_exptl_absorpt_correction_T_min 0.842
_exptl_absorpt_correction_type numerical
_exptl_absorpt_process_details sadabs
_exptl_crystal_colour brown
_exptl_crystal_density_diffrn 1.419
_exptl_crystal_description block
_exptl_crystal_F_000 3652
_exptl_crystal_size_max 0.330
_exptl_crystal_size_mid 0.270
_exptl_crystal_size_min 0.180
_refine_diff_density_max 1.062
_refine_diff_density_min -0.547
_refine_diff_density_rms 0.077
_refine_ls_extinction_method none
_refine_ls_goodness_of_fit_ref 0.947
_refine_ls_hydrogen_treatment constr
_refine_ls_matrix_type full
_refine_ls_number_parameters 658
_refine_ls_number_reflns 8281
_refine_ls_number_restraints 6
_refine_ls_restrained_S_all 0.952
_refine_ls_R_factor_all 0.0693
_refine_ls_R_factor_gt 0.0544
_refine_ls_shift/su_max 0.001
_refine_ls_shift/su_mean 0.000
_refine_ls_structure_factor_coef Fsqd
_refine_ls_weighting_details 'w=1/[\s^2^(Fo^2^)+(0.0732P)^2^+39.4315P] where P=(Fo^2^+2Fc^2^)/3'
_refine_ls_weighting_scheme calc
_refine_ls_wR_factor_gt 0.1398
_refine_ls_wR_factor_ref 0.1507
_reflns_number_gt 6685
_reflns_number_total 8281
_reflns_threshold_expression 'I > 2\s(I)'
_cod_data_source_file ic5b01313_si_002.cif
_cod_data_source_block twm13
_cod_original_cell_volume 8328(3)
_cod_original_sg_symbol_H-M 'C 2/c'
_cod_original_formula_sum 'C28 H27 N26.50 Ni O6'
_cod_database_code 4346343
_shelx_shelxl_version_number 2014/7
_shelx_space_group_comment
;
The symmetry employed for this shelxl refinement is uniquely defined
by the following loop, which should always be used as a source of
symmetry information in preference to the above space-group names.
They are only intended as comments.
;
_shelx_estimated_absorpt_t_min 0.842
_shelx_estimated_absorpt_t_max 0.909

loop_
_space_group_symop_operation_xyz
'x, y, z'
'-x, y, -z+1/2'
'x+1/2, y+1/2, z'
'-x+1/2, y+1/2, -z+1/2'
'-x, -y, -z'
'x, -y, z-1/2'
'-x+1/2, -y+1/2, -z'
'x+1/2, -y+1/2, z-1/2'

loop_
_atom_site_label
_atom_site_type_symbol
_atom_site_fract_x
_atom_site_fract_y
_atom_site_fract_z
_atom_site_U_iso_or_equiv
_atom_site_adp_type
_atom_site_occupancy
_atom_site_site_symmetry_order
_atom_site_calc_flag
_atom_site_refinement_flags_posn
_atom_site_refinement_flags_adp
_atom_site_refinement_flags_occupancy
_atom_site_disorder_assembly
_atom_site_disorder_group
Ni1 Ni 0.82648(2) 0.52430(3) 0.37479(2) 0.02321(13) Uani 1 1 d . . . . .
O1 O 0.45792(13) 0.4918(3) 0.29905(13) 0.0731(10) Uani 1 1 d . . . . .
O2 O 0.36500(10) 0.43275(19) 0.28092(8) 0.0341(5) Uani 1 1 d . . . . .
O3 O 0.43628(14) 0.3252(3) 0.31509(10) 0.0642(9) Uani 1 1 d . . . A 1
O4 O 0.66534(13) 1.1149(2) 0.38412(9) 0.0470(7) Uani 1 1 d . . . . .
O5 O 0.67853(14) 1.27752(19) 0.35872(7) 0.0425(6) Uani 1 1 d . . . . .
O6 O 0.67864(19) 1.2538(3) 0.42474(8) 0.0725(11) Uani 1 1 d . . . . .
N1 N 0.58948(13) 0.4866(3) 0.29989(9) 0.0380(7) Uani 1 1 d . . . . .
H1A H 0.6007 0.4864 0.2751 0.046 Uiso 1 1 calc R U . . .
H1B H 0.5501 0.4794 0.3011 0.046 Uiso 1 1 calc R U . . .
N2 N 0.69158(12) 0.5087(2) 0.33222(8) 0.0233(5) Uani 1 1 d . . . . .
N3 N 0.73219(11) 0.50517(19) 0.36876(7) 0.0196(5) Uani 1 1 d . . . . .
N4 N 0.65288(13) 0.5030(2) 0.40811(9) 0.0328(6) Uani 1 1 d . . . . .
N5 N 0.61115(13) 0.5067(3) 0.37252(9) 0.0376(7) Uani 1 1 d . . . . .
N6 N 0.75749(12) 0.4820(2) 0.44132(8) 0.0245(5) Uani 1 1 d . . . . .
N7 N 0.81775(12) 0.4938(2) 0.43698(8) 0.0292(6) Uani 1 1 d . . . . .
N8 N 0.7165(2) 0.9111(3) 0.36355(11) 0.0659(12) Uani 1 1 d . . . . .
H8A H 0.6814 0.8744 0.3565 0.079 Uiso 1 1 calc R U . . .
H8B H 0.7164 0.9842 0.3637 0.079 Uiso 1 1 calc R U . . .
N9 N 0.76556(12) 0.7451(2) 0.37273(8) 0.0263(6) Uani 1 1 d . . . . .
N10 N 0.81886(11) 0.6928(2) 0.38106(7) 0.0233(5) Uani 1 1 d . . . . .
N11 N 0.8769(2) 0.8567(4) 0.39397(13) 0.0555(11) Uani 0.9 1 d . . P B 1
N12 N 0.8233(5) 0.9147(7) 0.3841(2) 0.071(3) Uani 0.85 1 d . . P B 1
N13 N 0.91796(15) 0.5725(4) 0.38889(17) 0.0391(13) Uani 0.9 1 d D . P B 1
N14 N 0.92609(19) 0.6895(6) 0.39657(14) 0.0513(16) Uani 0.9 1 d D . P B 1
N11B N 0.851(2) 0.400(5) 0.3616(17) 0.027(14) Uiso 0.06 1 d . . P B 2
N12B N 0.8342(15) 0.908(4) 0.3941(11) 0.021(7) Uiso 0.14 1 d . . P B 2
N13B N 0.9192(18) 0.575(3) 0.376(2) 0.06(3) Uiso 0.07 1 d D . P B 2
N14B N 0.9196(9) 0.6494(19) 0.3946(7) 0.021(5) Uiso 0.18 1 d D . P B 2
N15 N 0.82402(12) 0.7373(2) 0.23042(8) 0.0261(6) Uani 1 1 d . . . . .
H15A H 0.8270 0.7997 0.2450 0.031 Uiso 1 1 calc R U . . .
H15B H 0.8236 0.7386 0.2029 0.031 Uiso 1 1 calc R U . . .
N16 N 0.82095(11) 0.6433(2) 0.29211(7) 0.0208(5) Uani 1 1 d . . . . .
N17 N 0.82255(11) 0.54589(19) 0.31064(7) 0.0207(5) Uani 1 1 d . . . . .
N18 N 0.81375(13) 0.4523(2) 0.24523(8) 0.0293(6) Uani 1 1 d . . . . .
N19 N 0.81193(13) 0.5480(2) 0.22543(8) 0.0285(6) Uani 1 1 d . . . . .
N20 N 0.82882(12) 0.3552(2) 0.30997(8) 0.0264(6) Uani 1 1 d . . . . .
N21 N 0.83245(17) 0.3609(3) 0.35306(10) 0.0339(7) Uani 1 1 d . . . . .
N22 N 0.42000(13) 0.4156(3) 0.29903(9) 0.0343(6) Uani 1 1 d . . . . .
N23 N 0.67427(12) 1.2154(2) 0.38883(8) 0.0273(6) Uani 1 1 d . . . . .
N24 N 0.8200(2) 0.7685(4) 0.47359(13) 0.0758(13) Uani 1 1 d . . . . .
N25 N 0.5129(4) 0.6918(8) 0.4758(3) 0.076(3) Uiso 0.5 1 d . . P . .
N26 N 0.5967(2) 0.7878(5) 0.33567(15) 0.0817(16) Uani 1 1 d . . . . .
N27 N 0.9552(2) 0.5016(5) 0.29072(14) 0.0714(16) Uani 0.914(7) 1 d . . P C 1
N27A N 0.9506(13) 0.622(3) 0.2836(11) 0.036(10) Uani 0.086(7) 1 d . . P C 2
C1 C 0.63166(14) 0.4978(3) 0.33522(10) 0.0281(7) Uani 1 1 d . . . . .
C2 C 0.71181(14) 0.4933(2) 0.40459(9) 0.0223(6) Uani 1 1 d . . . . .
C3 C 0.6951(2) 0.4365(4) 0.49770(11) 0.0494(10) Uani 1 1 d . . . . .
H3A H 0.6597 0.4452 0.4740 0.074 Uiso 1 1 calc R U . . .
H3B H 0.6953 0.3611 0.5092 0.074 Uiso 1 1 calc R U . . .
H3C H 0.6919 0.4903 0.5201 0.074 Uiso 1 1 calc R U . . .
C4 C 0.75357(17) 0.4562(3) 0.48237(10) 0.0311(7) Uani 1 1 d . . . . .
C5 C 0.81297(18) 0.4526(3) 0.50449(10) 0.0410(9) Uani 1 1 d . . . . .
H5B H 0.8260 0.4370 0.5340 0.049 Uiso 1 1 calc R U . . .
C6 C 0.85139(18) 0.4761(4) 0.47586(11) 0.0454(10) Uani 1 1 d . . . . .
C7 C 0.9201(2) 0.4850(6) 0.48504(14) 0.092(2) Uani 1 1 d . . . . .
H7A H 0.9362 0.4691 0.5152 0.138 Uiso 1 1 calc R U . . .
H7B H 0.9373 0.4315 0.4675 0.138 Uiso 1 1 calc R U . . .
H7C H 0.9322 0.5603 0.4785 0.138 Uiso 1 1 calc R U . . .
C8 C 0.7692(2) 0.8570(3) 0.37381(11) 0.0429(9) Uani 1 1 d . . . . .
C9 C 0.87184(18) 0.7498(3) 0.39025(10) 0.0424(9) Uani 1 1 d D . . . .
C10 C 0.9813(4) 0.3968(8) 0.3840(3) 0.048(2) Uani 0.627(14) 1 d . . P B 1
H10A H 1.0257 0.3800 0.3878 0.071 Uiso 0.627(14) 1 calc R U P B 1
H10B H 0.9633 0.3536 0.4044 0.071 Uiso 0.627(14) 1 calc R U P B 1
H10C H 0.9604 0.3773 0.3550 0.071 Uiso 0.627(14) 1 calc R U P B 1
C11 C 0.9730(4) 0.5164(9) 0.3912(3) 0.036(2) Uani 0.627(14) 1 d D . P B 1
C12 C 1.0190(4) 0.5971(10) 0.4027(2) 0.0363(19) Uani 0.627(14) 1 d D . P B 1
H12A H 1.0625 0.5847 0.4074 0.044 Uiso 0.627(14) 1 calc R U P B 1
C13 C 0.9909(4) 0.6968(10) 0.4061(2) 0.031(2) Uani 0.627(14) 1 d D . P B 1
C14 C 1.0169(3) 0.8095(7) 0.4158(2) 0.047(2) Uani 0.627(14) 1 d . . P B 1
H14A H 0.9830 0.8624 0.4157 0.071 Uiso 0.627(14) 1 calc R U P B 1
H14B H 1.0444 0.8094 0.4439 0.071 Uiso 0.627(14) 1 calc R U P B 1
H14C H 1.0405 0.8313 0.3943 0.071 Uiso 0.627(14) 1 calc R U P B 1
C10B C 0.9965(6) 0.4542(17) 0.3986(4) 0.045(4) Uani 0.373(14) 1 d . . P B 2
H10D H 0.9590 0.4092 0.3898 0.067 Uiso 0.373(14) 1 calc R U P B 2
H10E H 1.0238 0.4442 0.3783 0.067 Uiso 0.373(14) 1 calc R U P B 2
H10F H 1.0182 0.4308 0.4270 0.067 Uiso 0.373(14) 1 calc R U P B 2
C11B C 0.9794(6) 0.5700(19) 0.3999(4) 0.035(4) Uani 0.373(14) 1 d D . P B 2
C12B C 1.0163(7) 0.661(2) 0.4103(5) 0.038(4) Uani 0.373(14) 1 d D . P B 2
H12B H 1.0604 0.6595 0.4175 0.046 Uiso 0.373(14) 1 calc R U P B 2
C13B C 0.9799(6) 0.7542(15) 0.4087(4) 0.035(3) Uani 0.373(14) 1 d D . P B 2
C14B C 0.9964(7) 0.8760(14) 0.4190(5) 0.064(4) Uiso 0.373(14) 1 d . . P B 2
H14D H 0.9584 0.9206 0.4142 0.097 Uiso 0.373(14) 1 calc R U P B 2
H14E H 1.0178 0.8825 0.4488 0.097 Uiso 0.373(14) 1 calc R U P B 2
H14F H 1.0237 0.9028 0.4005 0.097 Uiso 0.373(14) 1 calc R U P B 2
C15 C 0.82015(13) 0.6417(2) 0.24983(9) 0.0215(6) Uani 1 1 d . . . . .
C16 C 0.82250(13) 0.4548(2) 0.28741(9) 0.0228(6) Uani 1 1 d . . . . .
C17 C 0.8387(2) 0.2269(4) 0.41176(14) 0.0594(13) Uani 1 1 d . . . . .
H17A H 0.8407 0.1460 0.4150 0.089 Uiso 1 1 calc R U . . .
H17B H 0.8758 0.2602 0.4293 0.089 Uiso 1 1 calc R U . . .
H17C H 0.8017 0.2550 0.4209 0.089 Uiso 1 1 calc R U . . .
C18 C 0.83551(17) 0.2564(3) 0.36644(12) 0.0408(9) Uani 1 1 d . . . . .
C19 C 0.83437(16) 0.1845(3) 0.33255(12) 0.0386(8) Uani 1 1 d . . . . .
H19B H 0.8362 0.1057 0.3341 0.046 Uiso 1 1 calc R U . . .
C20 C 0.83012(14) 0.2472(3) 0.29657(11) 0.0298(7) Uani 1 1 d . . . . .
C21 C 0.82775(16) 0.2129(3) 0.25187(12) 0.0369(8) Uani 1 1 d . . . . .
H21A H 0.8247 0.2790 0.2337 0.055 Uiso 1 1 calc R U . . .
H21B H 0.8655 0.1717 0.2500 0.055 Uiso 1 1 calc R U . . .
H21C H 0.7914 0.1655 0.2423 0.055 Uiso 1 1 calc R U . . .
C22 C 0.8414(3) 0.7231(5) 0.55433(14) 0.0713(15) Uani 1 1 d . . . . .
C23 C 0.8291(2) 0.7484(4) 0.50897(14) 0.0603(12) Uani 1 1 d . . . . .
C24 C 0.4957(4) 0.6444(9) 0.4442(4) 0.071(3) Uani 0.5 1 d . . P . .
C25 C 0.4774(4) 0.5919(7) 0.3994(4) 0.060(2) Uani 0.5 1 d . . P . .
C26 C 0.4987(4) 0.7340(9) 0.2734(3) 0.078(4) Uani 0.538(10) 1 d . . P D 1
C26A C 0.4995(5) 0.6977(14) 0.3480(6) 0.120(8) Uani 0.462(10) 1 d . . P D 2
C27 C 0.5507(4) 0.7559(9) 0.3086(3) 0.061(3) Uani 0.538(10) 1 d . . P D 1
C27A C 0.5583(6) 0.7576(9) 0.3393(5) 0.059(3) Uani 0.462(10) 1 d . . P D 2
C28 C 1.0436(2) 0.6529(5) 0.30473(15) 0.0598(15) Uani 0.914(7) 1 d . . P C 1
C28A C 1.0683(16) 0.530(3) 0.3103(11) 0.023(8) Uani 0.086(7) 1 d . . P C 2
C29 C 0.9947(2) 0.5675(6) 0.29793(14) 0.0720(15) Uani 1 1 d . . . . .

loop_
_atom_site_aniso_label
_atom_site_aniso_U_11
_atom_site_aniso_U_22
_atom_site_aniso_U_33
_atom_site_aniso_U_23
_atom_site_aniso_U_13
_atom_site_aniso_U_12
Ni1 0.0220(2) 0.0312(2) 0.0176(2) 0.00738(15) 0.00679(14) 0.00773(16)
O1 0.0331(15) 0.064(2) 0.118(3) -0.001(2) 0.0073(17) -0.0182(14)
O2 0.0259(12) 0.0303(12) 0.0425(13) -0.0040(10) -0.0015(10) 0.0008(9)
O3 0.0493(17) 0.069(2) 0.068(2) 0.0346(17) -0.0015(15) 0.0129(15)
O4 0.0634(18) 0.0235(13) 0.0607(17) -0.0046(12) 0.0283(14) -0.0021(12)
O5 0.0821(19) 0.0262(12) 0.0216(11) 0.0014(9) 0.0164(12) -0.0084(12)
O6 0.146(3) 0.0484(18) 0.0236(14) -0.0027(12) 0.0185(17) -0.0266(19)
N1 0.0287(15) 0.0459(18) 0.0357(16) 0.0012(13) -0.0026(12) -0.0096(13)
N2 0.0267(13) 0.0209(12) 0.0210(12) 0.0020(10) 0.0018(10) -0.0020(10)
N3 0.0247(12) 0.0167(12) 0.0178(11) 0.0015(9) 0.0053(9) 0.0002(9)
N4 0.0293(14) 0.0415(17) 0.0302(14) -0.0027(12) 0.0119(12) -0.0101(12)
N5 0.0268(14) 0.0502(19) 0.0364(16) -0.0022(13) 0.0080(12) -0.0104(13)
N6 0.0320(14) 0.0244(13) 0.0187(12) 0.0019(10) 0.0085(10) -0.0015(11)
N7 0.0257(13) 0.0421(16) 0.0199(13) 0.0094(11) 0.0045(10) 0.0091(11)
N8 0.123(4) 0.0251(17) 0.045(2) 0.0012(14) 0.008(2) 0.024(2)
N9 0.0420(15) 0.0195(13) 0.0186(12) -0.0011(10) 0.0086(11) 0.0002(11)
N10 0.0254(13) 0.0308(14) 0.0138(11) -0.0011(10) 0.0046(10) -0.0061(10)
N11 0.067(3) 0.051(3) 0.056(3) -0.021(2) 0.030(2) -0.036(2)
N12 0.143(8) 0.034(3) 0.043(4) -0.014(3) 0.038(5) -0.052(4)
N13 0.0206(18) 0.072(4) 0.025(2) 0.0145(18) 0.0069(13) 0.0081(16)
N14 0.025(2) 0.101(5) 0.027(2) 0.006(3) 0.0012(14) -0.033(3)
N15 0.0403(15) 0.0225(13) 0.0162(12) 0.0018(10) 0.0072(11) -0.0042(11)
N16 0.0261(12) 0.0197(12) 0.0170(11) 0.0036(9) 0.0051(9) -0.0001(10)
N17 0.0225(12) 0.0190(12) 0.0215(12) 0.0040(9) 0.0070(10) 0.0028(9)
N18 0.0416(16) 0.0235(14) 0.0243(13) -0.0009(10) 0.0104(11) -0.0016(11)
N19 0.0417(16) 0.0243(14) 0.0203(12) -0.0003(10) 0.0078(11) -0.0021(11)
N20 0.0320(14) 0.0212(13) 0.0300(14) 0.0052(10) 0.0159(11) 0.0057(10)
N21 0.048(2) 0.0268(17) 0.0322(17) 0.0112(14) 0.0214(15) 0.0141(16)
N22 0.0276(14) 0.0421(17) 0.0313(15) 0.0017(13) 0.0017(12) -0.0033(12)
N23 0.0324(14) 0.0214(13) 0.0284(14) -0.0002(11) 0.0071(11) -0.0020(11)
N24 0.096(3) 0.089(3) 0.046(2) -0.017(2) 0.023(2) -0.018(3)
N26 0.061(3) 0.126(5) 0.059(3) -0.020(3) 0.015(2) 0.035(3)
N27 0.043(2) 0.122(5) 0.054(3) 0.006(3) 0.020(2) -0.022(3)
N27A 0.011(15) 0.04(2) 0.05(2) 0.021(16) -0.008(13) 0.004(13)
C1 0.0272(16) 0.0249(16) 0.0315(16) 0.0012(12) 0.0040(13) -0.0055(12)
C2 0.0297(15) 0.0181(14) 0.0206(14) -0.0010(11) 0.0086(12) -0.0036(11)
C3 0.065(3) 0.062(3) 0.0264(18) -0.0016(17) 0.0219(18) -0.028(2)
C4 0.052(2) 0.0240(16) 0.0188(14) 0.0030(12) 0.0113(14) -0.0066(14)
C5 0.054(2) 0.050(2) 0.0179(15) 0.0129(15) 0.0066(15) 0.0061(18)
C6 0.041(2) 0.072(3) 0.0218(17) 0.0161(17) 0.0024(15) 0.0134(19)
C7 0.037(2) 0.200(7) 0.034(2) 0.043(3) -0.0018(18) 0.029(3)
C8 0.085(3) 0.0209(17) 0.0245(17) 0.0014(13) 0.0164(18) 0.0032(18)
C9 0.048(2) 0.060(3) 0.0217(16) -0.0054(16) 0.0115(15) -0.0295(19)
C10 0.034(4) 0.043(5) 0.067(5) 0.003(4) 0.015(3) 0.020(3)
C11 0.025(4) 0.040(5) 0.043(5) 0.007(4) 0.008(3) 0.008(4)
C12 0.016(4) 0.050(5) 0.042(4) 0.011(4) 0.004(3) 0.010(4)
C13 0.021(4) 0.038(6) 0.034(3) 0.010(4) 0.003(3) 0.001(4)
C14 0.028(3) 0.060(5) 0.048(4) 0.001(3) -0.006(3) -0.026(3)
C10B 0.036(7) 0.065(11) 0.032(6) -0.007(6) 0.006(5) 0.010(7)
C11B 0.012(7) 0.076(13) 0.017(5) 0.010(6) 0.002(4) 0.001(7)
C12B 0.028(8) 0.056(12) 0.034(7) 0.019(7) 0.016(6) 0.011(8)
C13B 0.029(6) 0.047(8) 0.027(5) 0.015(6) 0.005(4) -0.002(7)
C15 0.0237(14) 0.0227(15) 0.0179(13) 0.0002(11) 0.0039(11) -0.0021(11)
C16 0.0239(14) 0.0220(15) 0.0245(15) 0.0040(11) 0.0094(12) 0.0018(11)
C17 0.088(3) 0.045(2) 0.058(3) 0.033(2) 0.047(2) 0.035(2)
C18 0.047(2) 0.0355(19) 0.049(2) 0.0234(16) 0.0301(17) 0.0208(16)
C19 0.0350(18) 0.0255(17) 0.061(2) 0.0163(16) 0.0226(17) 0.0080(14)
C20 0.0234(15) 0.0231(16) 0.0454(19) 0.0037(14) 0.0126(14) 0.0025(12)
C21 0.0381(19) 0.0243(17) 0.050(2) -0.0072(15) 0.0123(16) 0.0003(14)
C22 0.087(4) 0.092(4) 0.032(2) -0.011(2) 0.005(2) 0.020(3)
C23 0.071(3) 0.075(3) 0.038(2) -0.018(2) 0.018(2) 0.000(2)
C24 0.039(5) 0.055(6) 0.126(10) 0.039(6) 0.031(6) 0.011(4)
C25 0.049(5) 0.039(5) 0.093(7) -0.012(5) 0.018(5) -0.003(4)
C26 0.041(5) 0.090(8) 0.091(7) 0.020(6) -0.012(5) -0.004(5)
C26A 0.043(6) 0.139(13) 0.193(17) -0.108(13) 0.061(8) -0.039(7)
C27 0.039(5) 0.102(8) 0.044(6) 0.002(5) 0.012(4) 0.023(4)
C27A 0.057(7) 0.054(6) 0.066(9) -0.006(5) 0.009(6) -0.009(5)
C28 0.036(2) 0.093(4) 0.053(3) -0.025(3) 0.013(2) -0.016(2)
C28A 0.026(18) 0.017(17) 0.024(17) -0.003(13) 0.005(14) -0.003(13)
C29 0.048(3) 0.132(5) 0.040(2) -0.007(3) 0.018(2) -0.005(3)

loop_
_atom_type_symbol
_atom_type_description
_atom_type_scat_dispersion_real
_atom_type_scat_dispersion_imag
_atom_type_scat_source
C C 0.0033 0.0016 'International Tables Vol C Tables 4.2.6.8 and 6.1.1.4'
H H 0.0000 0.0000 'International Tables Vol C Tables 4.2.6.8 and 6.1.1.4'
N N 0.0061 0.0033 'International Tables Vol C Tables 4.2.6.8 and 6.1.1.4'
O O 0.0106 0.0060 'International Tables Vol C Tables 4.2.6.8 and 6.1.1.4'
Ni Ni 0.3393 1.1124 'International Tables Vol C Tables 4.2.6.8 and 6.1.1.4'

loop_
_geom_angle_atom_site_label_1
_geom_angle_atom_site_label_2
_geom_angle_atom_site_label_3
_geom_angle
_geom_angle_site_symmetry_3
N11B Ni1 N10 161.5(19) .
N10 Ni1 N13 78.15(15) .
N11B Ni1 N3 104.0(18) .
N10 Ni1 N3 91.11(9) .
N13 Ni1 N3 167.53(16) .
N11B Ni1 N17 79.2(19) .
N10 Ni1 N17 89.15(9) .
N13 Ni1 N17 91.53(16) .
N3 Ni1 N17 94.66(9) .
N11B Ni1 N7 100.3(19) .
N10 Ni1 N7 93.21(10) .
N13 Ni1 N7 96.55(17) .
N3 Ni1 N7 77.53(10) .
N17 Ni1 N7 171.88(10) .
N11B Ni1 N21 14.7(18) .
N10 Ni1 N21 166.41(10) .
N13 Ni1 N21 102.33(17) .
N3 Ni1 N21 89.60(12) .
N17 Ni1 N21 77.27(10) .
N7 Ni1 N21 100.19(11) .
N11B Ni1 N13B 84.9(19) .
N10 Ni1 N13B 78.9(6) .
N3 Ni1 N13B 168.9(13) .
N17 Ni1 N13B 80.4(19) .
N7 Ni1 N13B 107.7(19) .
N21 Ni1 N13B 98.9(6) .
C1 N1 H1A 120.0 .
C1 N1 H1B 120.0 .
H1A N1 H1B 120.0 .
N3 N2 C1 115.5(2) .
C2 N3 N2 119.1(2) .
C2 N3 Ni1 116.24(19) .
N2 N3 Ni1 124.61(18) .
N5 N4 C2 116.9(3) .
N4 N5 C1 117.5(3) .
N7 N6 C4 111.7(3) .
N7 N6 C2 117.0(2) .
C4 N6 C2 131.3(3) .
C6 N7 N6 104.8(3) .
C6 N7 Ni1 141.9(2) .
N6 N7 Ni1 113.26(18) .
C8 N8 H8A 120.0 .
C8 N8 H8B 120.0 .
H8A N8 H8B 120.0 .
N10 N9 C8 115.3(3) .
N9 N10 C9 120.3(3) .
N9 N10 Ni1 122.89(19) .
C9 N10 Ni1 116.5(3) .
C9 N11 N12 115.9(5) .
N11 N12 C8 118.2(6) .
C11 N13 N14 113.2(6) .
C11 N13 Ni1 133.3(6) .
N14 N13 Ni1 113.4(3) .
C9 N14 C13 144.5(7) .
C9 N14 N13 114.7(3) .
C13 N14 N13 100.7(7) .
N21 N11B Ni1 124(6) .
N21 N11B N20 48(4) .
Ni1 N11B N20 119(3) .
N21 N11B C18 38(4) .
Ni1 N11B C18 141(3) .
N20 N11B C18 76(2) .
N14B N13B C11B 81(3) .
N14B N13B Ni1 99(3) .
C11B N13B Ni1 144(5) .
N13B N14B C9 131(3) .
N13B N14B C11B 58(2) .
C9 N14B C11B 166.9(17) .
N13B N14B C13B 130(3) .
C9 N14B C13B 86.0(12) .
C11B N14B C13B 81.1(11) .
C15 N15 H15A 120.0 .
C15 N15 H15B 120.0 .
H15A N15 H15B 120.0 .
N17 N16 C15 115.7(2) .
N16 N17 C16 119.2(2) .
N16 N17 Ni1 123.87(18) .
C16 N17 Ni1 116.89(19) .
N19 N18 C16 117.2(3) .
N18 N19 C15 117.4(2) .
N21 N20 C20 111.3(3) .
N21 N20 C16 117.4(3) .
C20 N20 C16 131.3(3) .
N21 N20 N11B 20.3(18) .
C20 N20 N11B 125.5(19) .
C16 N20 N11B 102.1(19) .
N11B N21 C18 125(5) .
N11B N21 N20 112(5) .
C18 N21 N20 105.5(3) .
N11B N21 Ni1 41(5) .
C18 N21 Ni1 141.6(3) .
N20 N21 Ni1 112.8(2) .
O3 N22 O1 121.1(3) .
O3 N22 O2 121.0(3) .
O1 N22 O2 117.8(3) .
O6 N23 O4 117.8(3) .
O6 N23 O5 120.0(3) .
O4 N23 O5 122.2(3) .
N1 C1 N2 118.6(3) .
N1 C1 N5 117.5(3) .
N2 C1 N5 123.7(3) .
N3 C2 N4 124.8(3) .
N3 C2 N6 115.6(3) .
N4 C2 N6 119.2(3) .
C4 C3 H3A 109.5 .
C4 C3 H3B 109.5 .
H3A C3 H3B 109.5 .
C4 C3 H3C 109.5 .
H3A C3 H3C 109.5 .
H3B C3 H3C 109.5 .
C5 C4 N6 105.6(3) .
C5 C4 C3 129.0(3) .
N6 C4 C3 125.4(3) .
C4 C5 C6 107.3(3) .
C4 C5 H5B 126.4 .
C6 C5 H5B 126.4 .
N7 C6 C5 110.6(3) .
N7 C6 C7 121.7(3) .
C5 C6 C7 127.7(3) .
C6 C7 H7A 109.5 .
C6 C7 H7B 109.5 .
H7A C7 H7B 109.5 .
C6 C7 H7C 109.5 .
H7A C7 H7C 109.5 .
H7B C7 H7C 109.5 .
N8 C8 N9 116.4(4) .
N8 C8 N12 119.5(5) .
N9 C8 N12 124.1(5) .
N8 C8 N12B 126.4(14) .
N9 C8 N12B 116.5(14) .
N11 C9 N10 125.9(4) .
N11 C9 N14 117.0(4) .
N10 C9 N14 117.0(4) .
N10 C9 N14B 99.2(8) .
C11 C10 H10A 109.5 .
C11 C10 H10B 109.5 .
H10A C10 H10B 109.5 .
C11 C10 H10C 109.5 .
H10A C10 H10C 109.5 .
H10B C10 H10C 109.5 .
N13 C11 C12 104.8(7) .
N13 C11 C10 127.3(8) .
C12 C11 C10 127.9(8) .
C13 C12 C11 108.5(7) .
C13 C12 H12A 125.8 .
C11 C12 H12A 125.8 .
C12 C13 N14 112.7(7) .
C12 C13 C14 131.4(8) .
N14 C13 C14 115.9(9) .
C13 C14 H14A 109.5 .
C13 C14 H14B 109.5 .
H14A C14 H14B 109.5 .
C13 C14 H14C 109.5 .
H14A C14 H14C 109.5 .
H14B C14 H14C 109.5 .
C11B C10B H10D 109.5 .
C11B C10B H10E 109.5 .
H10D C10B H10E 109.5 .
C11B C10B H10F 109.5 .
H10D C10B H10F 109.5 .
H10E C10B H10F 109.5 .
C12B C11B N13B 124(2) .
C12B C11B C10B 129.4(14) .
N13B C11B C10B 104.8(18) .
C12B C11B N14B 89.1(14) .
N13B C11B N14B 40.9(12) .
C10B C11B N14B 141.4(15) .
C11B C12B C13B 109.5(13) .
C11B C12B H12B 125.3 .
C13B C12B H12B 125.3 .
C12B C13B C14B 131.7(13) .
C12B C13B N14B 80.3(11) .
C14B C13B N14B 147.9(13) .
C13B C14B H14D 109.5 .
C13B C14B H14E 109.5 .
H14D C14B H14E 109.5 .
C13B C14B H14F 109.5 .
H14D C14B H14F 109.5 .
H14E C14B H14F 109.5 .
N15 C15 N16 118.1(3) .
N15 C15 N19 117.7(3) .
N16 C15 N19 124.1(3) .
N17 C16 N18 125.1(3) .
N17 C16 N20 115.6(3) .
N18 C16 N20 119.2(3) .
C18 C17 H17A 109.5 .
C18 C17 H17B 109.5 .
H17A C17 H17B 109.5 .
C18 C17 H17C 109.5 .
H17A C17 H17C 109.5 .
H17B C17 H17C 109.5 .
N21 C18 C19 110.3(3) .
N21 C18 C17 122.2(4) .
C19 C18 C17 127.4(3) .
N21 C18 N11B 17.4(17) .
C19 C18 N11B 121.0(18) .
C17 C18 N11B 110.2(18) .
C20 C19 C18 107.7(3) .
C20 C19 H19B 126.2 .
C18 C19 H19B 126.2 .
C19 C20 N20 105.2(3) .
C19 C20 C21 130.2(3) .
N20 C20 C21 124.6(3) .
C20 C21 H21A 109.5 .
C20 C21 H21B 109.5 .
H21A C21 H21B 109.5 .
C20 C21 H21C 109.5 .
H21A C21 H21C 109.5 .
H21B C21 H21C 109.5 .
N24 C23 C22 179.4(6) .
N25 C24 C25 172.7(10) .
C27 C26 C26 125.8(10) 2_655
N26 C27 C26 171.3(11) .
N26 C27A C26A 173.6(16) .
N27 C29 C28 177.0(6) .
N27A C29 C28A 159(2) .

loop_
_geom_bond_atom_site_label_1
_geom_bond_atom_site_label_2
_geom_bond_distance
_geom_bond_site_symmetry_2
Ni1 N11B 1.67(6) .
Ni1 N10 2.050(3) .
Ni1 N13 2.056(4) .
Ni1 N3 2.057(2) .
Ni1 N17 2.059(2) .
Ni1 N7 2.075(3) .
Ni1 N21 2.101(4) .
Ni1 N13B 2.12(5) .
O1 N22 1.240(4) .
O2 N22 1.250(3) .
O3 N22 1.228(4) .
O4 N23 1.231(3) .
O5 N23 1.240(3) .
O6 N23 1.227(4) .
N1 C1 1.320(4) .
N1 H1A 0.8800 .
N1 H1B 0.8800 .
N2 N3 1.324(3) .
N2 C1 1.347(4) .
N3 C2 1.323(4) .
N4 N5 1.314(4) .
N4 C2 1.329(4) .
N5 C1 1.365(4) .
N6 N7 1.368(4) .
N6 C4 1.373(4) .
N6 C2 1.393(4) .
N7 C6 1.333(4) .
N8 C8 1.313(6) .
N8 H8A 0.8800 .
N8 H8B 0.8800 .
N9 N10 1.310(4) .
N9 C8 1.350(4) .
N10 C9 1.334(4) .
N11 C9 1.296(6) .
N11 N12 1.351(10) .
N12 C8 1.361(9) .
N13 C11 1.376(10) .
N13 N14 1.436(7) .
N14 C9 1.377(7) .
N14 C13 1.401(9) .
N11B N21 0.64(5) .
N11B N20 1.72(5) .
N11B C18 1.77(6) .
N12B C8 1.57(4) .
N13B N14B 1.07(3) .
N13B C11B 1.39(3) .
N14B C9 1.59(2) .
N14B C11B 1.61(3) .
N14B C13B 1.82(3) .
N15 C15 1.320(4) .
N15 H15A 0.8800 .
N15 H15B 0.8800 .
N16 N17 1.313(3) .
N16 C15 1.353(4) .
N17 C16 1.326(4) .
N18 N19 1.313(4) .
N18 C16 1.328(4) .
N19 C15 1.365(4) .
N20 N21 1.370(4) .
N20 C20 1.372(4) .
N20 C16 1.394(4) .
N21 C18 1.326(5) .
N24 C23 1.138(6) .
N25 C24 1.157(14) .
N26 C27A 0.948(11) .
N26 C27 1.255(11) .
N27 C29 1.165(7) .
N27A C29 1.18(3) .
C3 C4 1.485(5) .
C3 H3A 0.9800 .
C3 H3B 0.9800 .
C3 H3C 0.9800 .
C4 C5 1.357(5) .
C5 C6 1.396(5) .
C5 H5B 0.9500 .
C6 C7 1.485(6) .
C7 H7A 0.9800 .
C7 H7B 0.9800 .
C7 H7C 0.9800 .
C10 C11 1.476(11) .
C10 H10A 0.9800 .
C10 H10B 0.9800 .
C10 H10C 0.9800 .
C11 C12 1.399(11) .
C12 C13 1.365(11) .
C12 H12A 0.9500 .
C13 C14 1.481(11) .
C14 H14A 0.9800 .
C14 H14B 0.9800 .
C14 H14C 0.9800 .
C10B C11B 1.45(2) .
C10B H10D 0.9800 .
C10B H10E 0.9800 .
C10B H10F 0.9800 .
C11B C12B 1.36(2) .
C12B C13B 1.379(19) .
C12B H12B 0.9500 .
C13B C14B 1.53(2) .
C14B H14D 0.9800 .
C14B H14E 0.9800 .
C14B H14F 0.9800 .
C17 C18 1.484(5) .
C17 H17A 0.9800 .
C17 H17B 0.9800 .
C17 H17C 0.9800 .
C18 C19 1.387(6) .
C19 C20 1.367(5) .
C19 H19B 0.9500 .
C20 C21 1.483(5) .
C21 H21A 0.9800 .
C21 H21B 0.9800 .
C21 H21C 0.9800 .
C22 C23 1.458(6) .
C24 C25 1.549(17) .
C26 C27 1.460(13) .
C26 C26 1.52(2) 2_655
C26A C27A 1.556(17) .
C28 C29 1.472(7) .
C28A C29 1.65(3) .

loop_
_geom_torsion_atom_site_label_1
_geom_torsion_atom_site_label_2
_geom_torsion_atom_site_label_3
_geom_torsion_atom_site_label_4
_geom_torsion
C1 N2 N3 C2 -1.0(4)
C1 N2 N3 Ni1 -178.0(2)
C2 N4 N5 C1 1.5(4)
C4 N6 N7 C6 -0.5(4)
C2 N6 N7 C6 -178.3(3)
C4 N6 N7 Ni1 176.8(2)
C2 N6 N7 Ni1 -0.9(3)
C8 N9 N10 C9 0.7(4)
C8 N9 N10 Ni1 -172.8(2)
C9 N11 N12 C8 3.9(9)
C11 N13 N14 C9 173.7(6)
Ni1 N13 N14 C9 -4.4(5)
C11 N13 N14 C13 -3.3(7)
Ni1 N13 N14 C13 178.6(4)
N10 Ni1 N11B N21 -133(5)
N3 Ni1 N11B N21 11(8)
N17 Ni1 N11B N21 -81(7)
N7 Ni1 N11B N21 91(7)
N13B Ni1 N11B N21 -162(8)
N10 Ni1 N11B N20 -76(7)
N3 Ni1 N11B N20 68(3)
N17 Ni1 N11B N20 -25(3)
N7 Ni1 N11B N20 147(3)
N21 Ni1 N11B N20 56(6)
N13B Ni1 N11B N20 -106(4)
N10 Ni1 N11B C18 179.7(6)
N3 Ni1 N11B C18 -36(5)
N17 Ni1 N11B C18 -128(5)
N7 Ni1 N11B C18 43(5)
N21 Ni1 N11B C18 -47(5)
N13B Ni1 N11B C18 150(6)
C11B N13B N14B C9 169(3)
Ni1 N13B N14B C9 -48(6)
Ni1 N13B N14B C11B 143(5)
C11B N13B N14B C13B 42(6)
Ni1 N13B N14B C13B -175(2)
C15 N16 N17 C16 -0.8(4)
C15 N16 N17 Ni1 178.26(19)
C16 N18 N19 C15 1.0(4)
Ni1 N11B N20 N21 -111(7)
C18 N11B N20 N21 30(4)
N21 N11B N20 C20 -50(6)
Ni1 N11B N20 C20 -161(2)
C18 N11B N20 C20 -21(3)
N21 N11B N20 C16 141(5)
Ni1 N11B N20 C16 29(3)
C18 N11B N20 C16 170.3(10)
Ni1 N11B N21 C18 -131(4)
N20 N11B N21 C18 129(5)
Ni1 N11B N21 N20 100(6)
C18 N11B N21 N20 -129(5)
N20 N11B N21 Ni1 -100(6)
C18 N11B N21 Ni1 131(4)
C20 N20 N21 N11B 138(6)
C16 N20 N21 N11B -44(6)
C20 N20 N21 C18 -0.5(4)
C16 N20 N21 C18 177.4(3)
N11B N20 N21 C18 -138(6)
C20 N20 N21 Ni1 -177.3(2)
C16 N20 N21 Ni1 0.6(4)
N11B N20 N21 Ni1 45(6)
N3 N2 C1 N1 -171.7(3)
N3 N2 C1 N5 14.0(4)
N4 N5 C1 N1 171.2(3)
N4 N5 C1 N2 -14.4(5)
N2 N3 C2 N4 -11.9(4)
Ni1 N3 C2 N4 165.3(2)
N2 N3 C2 N6 175.4(2)
Ni1 N3 C2 N6 -7.4(3)
N5 N4 C2 N3 11.5(5)
N5 N4 C2 N6 -176.0(3)
N7 N6 C2 N3 5.5(4)
C4 N6 C2 N3 -171.7(3)
N7 N6 C2 N4 -167.7(3)
C4 N6 C2 N4 15.1(5)
N7 N6 C4 C5 0.5(4)
C2 N6 C4 C5 177.8(3)
N7 N6 C4 C3 -179.2(3)
C2 N6 C4 C3 -1.9(5)
N6 C4 C5 C6 -0.2(4)
C3 C4 C5 C6 179.5(4)
N6 N7 C6 C5 0.4(4)
Ni1 N7 C6 C5 -175.7(3)
N6 N7 C6 C7 -178.0(5)
Ni1 N7 C6 C7 5.9(8)
C4 C5 C6 N7 -0.1(5)
C4 C5 C6 C7 178.2(5)
N10 N9 C8 N8 176.8(3)
N10 N9 C8 N12 -2.2(6)
N10 N9 C8 N12B -12.7(15)
N11 N12 C8 N8 -179.1(5)
N11 N12 C8 N9 -0.2(9)
N12 N11 C9 N10 -5.8(7)
N12 N11 C9 N14 174.6(5)
N9 N10 C9 N11 3.5(5)
Ni1 N10 C9 N11 177.4(3)
N9 N10 C9 N14 -176.9(3)
Ni1 N10 C9 N14 -3.0(4)
N9 N10 C9 N14B -176.9(9)
Ni1 N10 C9 N14B -3.0(9)
C13 N14 C9 N11 -0.5(10)
N13 N14 C9 N11 -175.5(4)
C13 N14 C9 N10 179.8(7)
N13 N14 C9 N10 4.8(5)
N13B N14B C9 N10 41(6)
C11B N14B C9 N10 173(7)
C13B N14B C9 N10 -177.4(7)
N14 N13 C11 C12 2.8(9)
Ni1 N13 C11 C12 -179.6(5)
N14 N13 C11 C10 -178.4(7)
Ni1 N13 C11 C10 -0.8(13)
N13 C11 C12 C13 -1.1(9)
C10 C11 C12 C13 -179.9(8)
C11 C12 C13 N14 -1.0(9)
C11 C12 C13 C14 -177.6(8)
C9 N14 C13 C12 -172.8(6)
N13 N14 C13 C12 2.5(7)
C9 N14 C13 C14 4.4(11)
N13 N14 C13 C14 179.7(5)
N14B N13B C11B C12B -37(6)
Ni1 N13B C11B C12B -130(2)
N14B N13B C11B C10B 158(3)
Ni1 N13B C11B C10B 66(4)
Ni1 N13B C11B N14B -92(6)
N13B N14B C11B C12B 150(5)
C9 N14B C11B C12B 11(8)
C13B N14B C11B C12B 0.7(10)
C9 N14B C11B N13B -139(9)
C13B N14B C11B N13B -149(5)
N13B N14B C11B C10B -35(6)
C9 N14B C11B C10B -174(6)
C13B N14B C11B C10B 176.5(16)
N13B C11B C12B C13B 22(4)
C10B C11B C12B C13B -177.6(12)
N14B C11B C12B C13B -1.0(14)
C11B C12B C13B C14B 177.3(12)
C11B C12B C13B N14B 0.9(13)
N13B N14B C13B C12B -36(5)
C9 N14B C13B C12B -178.5(12)
C11B N14B C13B C12B -0.7(10)
N13B N14B C13B C14B 149(5)
C9 N14B C13B C14B 7(3)
C11B N14B C13B C14B -175.6(19)
N17 N16 C15 N15 -174.2(3)
N17 N16 C15 N19 9.8(4)
N18 N19 C15 N15 174.0(3)
N18 N19 C15 N16 -10.0(4)
N16 N17 C16 N18 -8.2(4)
Ni1 N17 C16 N18 172.7(2)
N16 N17 C16 N20 175.5(2)
Ni1 N17 C16 N20 -3.6(3)
N19 N18 C16 N17 8.0(5)
N19 N18 C16 N20 -175.8(3)
N21 N20 C16 N17 2.0(4)
C20 N20 C16 N17 179.4(3)
N11B N20 C16 N17 -12.4(19)
N21 N20 C16 N18 -174.6(3)
C20 N20 C16 N18 2.8(5)
N11B N20 C16 N18 171.1(19)
N11B N21 C18 C19 -131(6)
N20 N21 C18 C19 0.5(4)
Ni1 N21 C18 C19 175.8(3)
N11B N21 C18 C17 50(6)
N20 N21 C18 C17 -178.7(3)
Ni1 N21 C18 C17 -3.4(7)
N20 N21 C18 N11B 132(6)
Ni1 N21 C18 N11B -53(6)
Ni1 N11B C18 N21 82(7)
N20 N11B C18 N21 -36(5)
N21 N11B C18 C19 56(7)
Ni1 N11B C18 C19 138(4)
N20 N11B C18 C19 19(2)
N21 N11B C18 C17 -137(5)
Ni1 N11B C18 C17 -54(6)
N20 N11B C18 C17 -172.9(9)
N21 C18 C19 C20 -0.3(4)
C17 C18 C19 C20 178.9(4)
N11B C18 C19 C20 -16(2)
C18 C19 C20 N20 0.0(4)
C18 C19 C20 C21 179.5(3)
N21 N20 C20 C19 0.3(4)
C16 N20 C20 C19 -177.2(3)
N11B N20 C20 C19 17(2)
N21 N20 C20 C21 -179.2(3)
C16 N20 C20 C21 3.2(5)
N11B N20 C20 C21 -163(2)
